data_1545914
loop_
_publ_author_name
'Ruccolo, Serge'
'Rauch, Michael'
'Parkin, Gerard'

_publ_section_title
;
 Tris[(1-isopropylbenzimidazol-2-yl)dimethylsilyl]methyl metal complexes,
 [TismPriBenz]M: a new class of metallacarbatranes, isomerization to a
 tris(N-heterocyclic carbene) derivative, and evidence for an inverted
 ligand field
;
_journal_name_full 'Chem. Sci.'
_journal_paper_doi 10.1039/C7SC00499K
_journal_year 2017
_chemical_formula_sum 'C43 H57 Br N6 Ni Si3'
_chemical_formula_weight 880.83
_space_group_crystal_system monoclinic
_space_group_IT_number 14
_space_group_name_Hall '-P 2ybc'
_space_group_name_H-M_alt 'P 1 21/c 1'
_symmetry_space_group_name_Hall '-P 2ybc'
_symmetry_space_group_name_H-M 'P 1 21/c 1'
_atom_sites_solution_hydrogens geom
_audit_creation_method SHELXL-2014/7
_audit_update_record
;
2017-01-25 deposited with the CCDC.
2017-03-29 downloaded from the CCDC.
;
_cell_angle_alpha 90
_cell_angle_beta 105.630(4)
_cell_angle_gamma 90
_cell_formula_units_Z 4
_cell_length_a 12.702(3)
_cell_length_b 18.819(5)
_cell_length_c 18.915(5)
_cell_measurement_reflns_used 8784
_cell_measurement_temperature 130(2)
_cell_measurement_theta_max 27.45
_cell_measurement_theta_min 2.24
_cell_volume 4354.2(19)
_computing_cell_refinement 'Bruker SAINT'
_computing_data_collection 'Bruker APEX2'
_computing_data_reduction 'Bruker SAINT'
_computing_molecular_graphics 'Bruker SHELXTL'
_computing_publication_material 'Bruker SHELXTL'
_computing_structure_refinement 'SHELXL-2014/7 (Sheldrick, 2014)'
_computing_structure_solution 'SHELXS-97 (Sheldrick 2008)'
_diffrn_ambient_temperature 130(2)
_diffrn_measured_fraction_theta_full 1.000
_diffrn_measured_fraction_theta_max 0.995
_diffrn_measurement_device_type 'Bruker APEX-II CCD'
_diffrn_measurement_method '\f and \w scans'
_diffrn_radiation_type MoK\a
_diffrn_radiation_wavelength 0.71073
_diffrn_reflns_av_R_equivalents 0.1673
_diffrn_reflns_av_unetI/netI 0.1407
_diffrn_reflns_Laue_measured_fraction_full 1.000
_diffrn_reflns_Laue_measured_fraction_max 0.995
_diffrn_reflns_limit_h_max 18
_diffrn_reflns_limit_h_min -18
_diffrn_reflns_limit_k_max 26
_diffrn_reflns_limit_k_min -26
_diffrn_reflns_limit_l_max 26
_diffrn_reflns_limit_l_min -27
_diffrn_reflns_number 70162
_diffrn_reflns_point_group_measured_fraction_full 1.000
_diffrn_reflns_point_group_measured_fraction_max 0.995
_diffrn_reflns_theta_full 25.242
_diffrn_reflns_theta_max 30.560
_diffrn_reflns_theta_min 1.556
_exptl_absorpt_coefficient_mu 1.483
_exptl_absorpt_correction_T_max 0.7461
_exptl_absorpt_correction_T_min 0.6550
_exptl_absorpt_correction_type empirical
_exptl_absorpt_process_details sadabs
_exptl_crystal_colour yellow
_exptl_crystal_density_diffrn 1.344
_exptl_crystal_description plate
_exptl_crystal_F_000 1848
_exptl_crystal_size_max 0.240
_exptl_crystal_size_mid 0.180
_exptl_crystal_size_min 0.060
_refine_diff_density_max 0.711
_refine_diff_density_min -0.972
_refine_diff_density_rms 0.116
_refine_ls_extinction_method none
_refine_ls_goodness_of_fit_ref 0.999
_refine_ls_hydrogen_treatment constr
_refine_ls_matrix_type full
_refine_ls_number_parameters 499
_refine_ls_number_reflns 13279
_refine_ls_number_restraints 0
_refine_ls_restrained_S_all 0.999
_refine_ls_R_factor_all 0.1580
_refine_ls_R_factor_gt 0.0620
_refine_ls_shift/su_max 0.000
_refine_ls_shift/su_mean 0.000
_refine_ls_structure_factor_coef Fsqd
_refine_ls_weighting_details 'w=1/[\s^2^(Fo^2^)+(0.0467P)^2^] where P=(Fo^2^+2Fc^2^)/3'
_refine_ls_weighting_scheme calc
_refine_ls_wR_factor_gt 0.1074
_refine_ls_wR_factor_ref 0.1354
_reflns_Friedel_coverage 0.000
_reflns_number_gt 6787
_reflns_number_total 13279
_reflns_threshold_expression 'I > 2\s(I)'
_cod_data_source_file c7sc00499k2.cif
_cod_data_source_block nibr1mr
_cod_original_cell_volume 4354.3(19)
_cod_database_code 1545914
_shelx_shelxl_version_number 2014/7
_shelx_space_group_comment
; 
The symmetry employed for this shelxl refinement is uniquely defined 
by the following loop, which should always be used as a source of 
symmetry information in preference to the above space-group names. 
They are only intended as comments. 
;
_shelx_estimated_absorpt_t_min 0.717
_shelx_estimated_absorpt_t_max 0.916

loop_
_space_group_symop_operation_xyz
'x, y, z'
'-x, y+1/2, -z+1/2'
'-x, -y, -z'
'x, -y-1/2, z-1/2'

loop_
_atom_site_label
_atom_site_type_symbol
_atom_site_fract_x
_atom_site_fract_y
_atom_site_fract_z
_atom_site_U_iso_or_equiv
_atom_site_adp_type
_atom_site_occupancy
_atom_site_site_symmetry_order
_atom_site_calc_flag
_atom_site_refinement_flags_posn
_atom_site_refinement_flags_adp
Ni Ni 0.29787(4) 0.73514(2) 0.19657(2) 0.01601(11) Uani 1 1 d . .
Br Br 0.22968(4) 0.74975(2) 0.30557(2) 0.03156(12) Uani 1 1 d . .
Si1 Si 0.17965(9) 0.63773(5) 0.05816(5) 0.0207(2) Uani 1 1 d . .
Si2 Si 0.38591(8) 0.72963(5) 0.05665(5) 0.0183(2) Uani 1 1 d . .
Si3 Si 0.16390(9) 0.80386(5) 0.04813(5) 0.0197(2) Uani 1 1 d . .
N11 N 0.2983(2) 0.62245(14) 0.20307(15) 0.0180(6) Uani 1 1 d . .
N12 N 0.2693(3) 0.51319(14) 0.15586(16) 0.0231(7) Uani 1 1 d . .
N21 N 0.4613(2) 0.73441(14) 0.21084(15) 0.0179(6) Uani 1 1 d . .
N22 N 0.6080(2) 0.73099(15) 0.16753(15) 0.0208(7) Uani 1 1 d . .
N31 N 0.2952(2) 0.84637(14) 0.18109(15) 0.0178(7) Uani 1 1 d . .
N32 N 0.2538(2) 0.94575(14) 0.11388(16) 0.0193(7) Uani 1 1 d . .
C1 C 0.2507(3) 0.72412(17) 0.07480(18) 0.0186(8) Uani 1 1 d . .
C101 C 0.0355(3) 0.6342(2) 0.0661(2) 0.0342(10) Uani 1 1 d . .
H10A H -0.0131 0.6584 0.0239 0.051 Uiso 1 1 calc R U
H10B H 0.0317 0.6578 0.1115 0.051 Uiso 1 1 calc R U
H10C H 0.0128 0.5845 0.0670 0.051 Uiso 1 1 calc R U
C102 C 0.1746(4) 0.5902(2) -0.0304(2) 0.0333(10) Uani 1 1 d . .
H10D H 0.1646 0.6249 -0.0703 0.050 Uiso 1 1 calc R U
H10E H 0.1135 0.5565 -0.0416 0.050 Uiso 1 1 calc R U
H10F H 0.2432 0.5643 -0.0254 0.050 Uiso 1 1 calc R U
C103 C 0.2553(3) 0.58487(17) 0.14205(18) 0.0187(8) Uani 1 1 d . .
C104 C 0.3419(3) 0.57351(17) 0.25854(18) 0.0168(8) Uani 1 1 d . .
C105 C 0.3927(3) 0.58440(18) 0.33276(19) 0.0190(8) Uani 1 1 d . .
H10G H 0.4007 0.6307 0.3534 0.023 Uiso 1 1 calc R U
C106 C 0.4313(3) 0.52507(19) 0.3753(2) 0.0232(8) Uani 1 1 d . .
H10H H 0.4655 0.5310 0.4262 0.028 Uiso 1 1 calc R U
C107 C 0.4209(3) 0.45663(19) 0.3452(2) 0.0259(9) Uani 1 1 d . .
H10I H 0.4510 0.4174 0.3756 0.031 Uiso 1 1 calc R U
C108 C 0.3680(3) 0.44514(19) 0.2723(2) 0.0260(9) Uani 1 1 d . .
H10J H 0.3599 0.3986 0.2521 0.031 Uiso 1 1 calc R U
C109 C 0.3266(3) 0.50449(18) 0.22931(19) 0.0195(8) Uani 1 1 d . .
C110 C 0.2133(3) 0.45669(18) 0.1040(2) 0.0267(9) Uani 1 1 d . .
H11A H 0.1663 0.4809 0.0596 0.032 Uiso 1 1 calc R U
C111 C 0.2966(3) 0.4120(2) 0.0790(2) 0.0366(11) Uani 1 1 d . .
H11B H 0.3420 0.4430 0.0577 0.055 Uiso 1 1 calc R U
H11C H 0.2583 0.3776 0.0421 0.055 Uiso 1 1 calc R U
H11D H 0.3432 0.3866 0.1212 0.055 Uiso 1 1 calc R U
C112 C 0.1382(3) 0.4130(2) 0.1379(2) 0.0367(11) Uani 1 1 d . .
H11E H 0.0876 0.4447 0.1535 0.055 Uiso 1 1 calc R U
H11F H 0.1822 0.3868 0.1805 0.055 Uiso 1 1 calc R U
H11G H 0.0966 0.3793 0.1014 0.055 Uiso 1 1 calc R U
C201 C 0.4262(3) 0.6512(2) 0.0074(2) 0.0322(10) Uani 1 1 d . .
H20A H 0.3752 0.6469 -0.0415 0.048 Uiso 1 1 calc R U
H20B H 0.4237 0.6078 0.0355 0.048 Uiso 1 1 calc R U
H20C H 0.5005 0.6583 0.0028 0.048 Uiso 1 1 calc R U
C202 C 0.4121(3) 0.81119(19) 0.00673(19) 0.0252(9) Uani 1 1 d . .
H20D H 0.3678 0.8093 -0.0444 0.038 Uiso 1 1 calc R U
H20E H 0.4897 0.8133 0.0080 0.038 Uiso 1 1 calc R U
H20F H 0.3926 0.8536 0.0305 0.038 Uiso 1 1 calc R U
C203 C 0.4948(3) 0.73280(17) 0.14994(18) 0.0175(7) Uani 1 1 d . .
C204 C 0.5537(3) 0.73280(17) 0.27024(19) 0.0198(8) Uani 1 1 d . .
C205 C 0.5628(3) 0.73294(17) 0.34597(18) 0.0208(8) Uani 1 1 d . .
H20G H 0.5001 0.7362 0.3641 0.025 Uiso 1 1 calc R U
C206 C 0.6669(3) 0.72806(18) 0.39298(19) 0.0264(9) Uani 1 1 d . .
H20H H 0.6758 0.7275 0.4445 0.032 Uiso 1 1 calc R U
C207 C 0.7596(3) 0.72396(19) 0.3665(2) 0.0279(9) Uani 1 1 d . .
H20I H 0.8295 0.7202 0.4007 0.033 Uiso 1 1 calc R U
C208 C 0.7527(3) 0.72523(19) 0.2927(2) 0.0257(9) Uani 1 1 d . .
H20J H 0.8162 0.7229 0.2753 0.031 Uiso 1 1 calc R U
C209 C 0.6477(3) 0.73007(17) 0.24412(19) 0.0201(8) Uani 1 1 d . .
C210 C 0.6745(3) 0.7299(2) 0.1146(2) 0.0267(9) Uani 1 1 d . .
H21A H 0.6231 0.7341 0.0644 0.032 Uiso 1 1 calc R U
C211 C 0.7519(3) 0.7935(2) 0.1255(2) 0.0381(11) Uani 1 1 d . .
H21B H 0.7098 0.8375 0.1232 0.057 Uiso 1 1 calc R U
H21C H 0.7899 0.7939 0.0868 0.057 Uiso 1 1 calc R U
H21D H 0.8056 0.7900 0.1735 0.057 Uiso 1 1 calc R U
C212 C 0.7342(4) 0.6587(2) 0.1178(2) 0.0416(12) Uani 1 1 d . .
H21E H 0.6805 0.6202 0.1043 0.062 Uiso 1 1 calc R U
H21F H 0.7805 0.6507 0.1678 0.062 Uiso 1 1 calc R U
H21G H 0.7798 0.6596 0.0835 0.062 Uiso 1 1 calc R U
C301 C 0.0307(3) 0.80448(19) 0.0730(2) 0.0280(9) Uani 1 1 d . .
H30A H -0.0220 0.7741 0.0388 0.042 Uiso 1 1 calc R U
H30B H 0.0024 0.8531 0.0700 0.042 Uiso 1 1 calc R U
H30C H 0.0420 0.7865 0.1231 0.042 Uiso 1 1 calc R U
C302 C 0.1285(4) 0.8312(2) -0.05048(19) 0.0321(10) Uani 1 1 d . .
H30D H 0.1105 0.7890 -0.0818 0.048 Uiso 1 1 calc R U
H30E H 0.1911 0.8557 -0.0605 0.048 Uiso 1 1 calc R U
H30F H 0.0655 0.8633 -0.0609 0.048 Uiso 1 1 calc R U
C303 C 0.2444(3) 0.87291(17) 0.11521(18) 0.0174(8) Uani 1 1 d . .
C304 C 0.3387(3) 0.90428(18) 0.22598(19) 0.0184(8) Uani 1 1 d . .
C305 C 0.3960(3) 0.90732(19) 0.29976(19) 0.0231(8) Uani 1 1 d . .
H30G H 0.4115 0.8655 0.3288 0.028 Uiso 1 1 calc R U
C306 C 0.4296(3) 0.97330(19) 0.3293(2) 0.0266(9) Uani 1 1 d . .
H30H H 0.4675 0.9768 0.3798 0.032 Uiso 1 1 calc R U
C307 C 0.4092(3) 1.03552(19) 0.2863(2) 0.0271(9) Uani 1 1 d . .
H30I H 0.4359 1.0798 0.3080 0.033 Uiso 1 1 calc R U
C308 C 0.3513(3) 1.03335(19) 0.2132(2) 0.0240(9) Uani 1 1 d . .
H30J H 0.3368 1.0753 0.1842 0.029 Uiso 1 1 calc R U
C309 C 0.3149(3) 0.96705(18) 0.18385(19) 0.0195(8) Uani 1 1 d . .
C310 C 0.1979(3) 0.99168(19) 0.05196(19) 0.0239(9) Uani 1 1 d . .
H31A H 0.1562 0.9598 0.0118 0.029 Uiso 1 1 calc R U
C311 C 0.1151(3) 1.0398(2) 0.0733(2) 0.0312(10) Uani 1 1 d . .
H31B H 0.0636 1.0108 0.0912 0.047 Uiso 1 1 calc R U
H31C H 0.0750 1.0671 0.0303 0.047 Uiso 1 1 calc R U
H31D H 0.1533 1.0725 0.1120 0.047 Uiso 1 1 calc R U
C312 C 0.2793(3) 1.0327(2) 0.0220(2) 0.0317(10) Uani 1 1 d . .
H31E H 0.3311 0.9995 0.0097 0.048 Uiso 1 1 calc R U
H31F H 0.3191 1.0664 0.0592 0.048 Uiso 1 1 calc R U
H31G H 0.2403 1.0587 -0.0221 0.048 Uiso 1 1 calc R U
C401 C -0.0557(5) 0.4372(3) 0.2625(3) 0.0567(16) Uani 1 1 d . .
H40A H -0.0996 0.3956 0.2563 0.068 Uiso 1 1 calc R U
C402 C -0.0950(4) 0.4998(3) 0.2265(3) 0.0525(14) Uani 1 1 d . .
H40B H -0.1668 0.5017 0.1944 0.063 Uiso 1 1 calc R U
C403 C -0.0301(5) 0.5586(3) 0.2372(3) 0.0615(16) Uani 1 1 d . .
H40C H -0.0582 0.6021 0.2142 0.074 Uiso 1 1 calc R U
C404 C 0.0712(4) 0.5559(3) 0.2792(3) 0.0492(13) Uani 1 1 d . .
H40D H 0.1164 0.5968 0.2839 0.059 Uiso 1 1 calc R U
C405 C 0.1114(4) 0.4965(3) 0.3152(2) 0.0470(13) Uani 1 1 d . .
H40E H 0.1839 0.4957 0.3462 0.056 Uiso 1 1 calc R U
C406 C 0.0484(5) 0.4374(3) 0.3073(3) 0.0631(17) Uani 1 1 d . .
H40F H 0.0772 0.3955 0.3333 0.076 Uiso 1 1 calc R U

loop_
_atom_site_aniso_label
_atom_site_aniso_U_11
_atom_site_aniso_U_22
_atom_site_aniso_U_33
_atom_site_aniso_U_23
_atom_site_aniso_U_13
_atom_site_aniso_U_12
Ni 0.0209(3) 0.0162(2) 0.0121(2) 0.00064(17) 0.00655(19) 0.00184(19)
Br 0.0529(3) 0.0237(2) 0.0274(2) 0.00279(16) 0.0269(2) 0.00371(18)
Si1 0.0251(6) 0.0220(5) 0.0141(5) -0.0013(4) 0.0036(4) 0.0014(4)
Si2 0.0229(6) 0.0212(5) 0.0119(5) 0.0007(4) 0.0063(4) 0.0034(4)
Si3 0.0241(6) 0.0222(5) 0.0131(5) 0.0006(4) 0.0056(4) 0.0057(4)
N11 0.0232(18) 0.0170(14) 0.0153(15) -0.0009(12) 0.0081(13) 0.0019(13)
N12 0.032(2) 0.0158(15) 0.0196(17) -0.0042(12) 0.0034(15) 0.0000(14)
N21 0.0244(17) 0.0159(15) 0.0138(15) 0.0017(11) 0.0056(13) 0.0018(13)
N22 0.0192(17) 0.0278(17) 0.0158(15) 0.0030(13) 0.0053(13) 0.0051(13)
N31 0.0218(18) 0.0184(15) 0.0145(15) 0.0005(12) 0.0072(13) 0.0040(13)
N32 0.0255(19) 0.0143(14) 0.0194(16) 0.0028(12) 0.0084(14) 0.0045(13)
C1 0.022(2) 0.0179(17) 0.0149(17) 0.0023(14) 0.0028(15) 0.0023(15)
C101 0.030(3) 0.034(2) 0.037(2) 0.0011(19) 0.006(2) -0.0014(19)
C102 0.044(3) 0.034(2) 0.019(2) -0.0058(17) 0.003(2) -0.003(2)
C103 0.022(2) 0.0177(18) 0.0177(19) -0.0017(14) 0.0085(16) -0.0008(15)
C104 0.019(2) 0.0184(18) 0.0147(18) 0.0031(14) 0.0065(15) 0.0021(15)
C105 0.019(2) 0.0164(17) 0.022(2) -0.0013(14) 0.0073(16) -0.0006(15)
C106 0.021(2) 0.029(2) 0.0172(19) 0.0025(16) 0.0004(16) -0.0017(16)
C107 0.024(2) 0.024(2) 0.027(2) 0.0091(16) 0.0035(18) 0.0015(17)
C108 0.029(2) 0.0187(19) 0.029(2) -0.0009(16) 0.0049(19) 0.0020(17)
C109 0.022(2) 0.0178(18) 0.0170(19) -0.0009(14) 0.0022(16) 0.0004(15)
C110 0.032(3) 0.0212(19) 0.022(2) -0.0071(16) -0.0004(18) -0.0003(17)
C111 0.045(3) 0.027(2) 0.033(2) -0.0134(18) 0.004(2) 0.001(2)
C112 0.038(3) 0.026(2) 0.038(3) -0.0026(19) -0.002(2) -0.0082(19)
C201 0.029(3) 0.039(2) 0.029(2) -0.0077(18) 0.0102(19) 0.0008(19)
C202 0.024(2) 0.034(2) 0.0167(19) 0.0067(16) 0.0054(17) 0.0040(17)
C203 0.021(2) 0.0151(17) 0.0177(18) 0.0021(14) 0.0070(15) 0.0019(15)
C204 0.028(2) 0.0142(17) 0.0163(17) 0.0018(14) 0.0037(16) -0.0012(15)
C205 0.029(2) 0.0179(18) 0.0162(18) 0.0005(14) 0.0071(16) -0.0004(16)
C206 0.041(3) 0.0220(19) 0.0126(18) 0.0010(15) 0.0017(18) -0.0025(18)
C207 0.029(2) 0.024(2) 0.024(2) 0.0007(16) -0.0037(18) 0.0000(17)
C208 0.023(2) 0.027(2) 0.025(2) 0.0006(16) 0.0023(17) -0.0001(17)
C209 0.024(2) 0.0172(17) 0.0193(19) 0.0012(14) 0.0064(16) -0.0011(15)
C210 0.025(2) 0.038(2) 0.0191(19) 0.0014(17) 0.0103(17) 0.0048(18)
C211 0.029(3) 0.053(3) 0.037(3) 0.004(2) 0.015(2) -0.006(2)
C212 0.042(3) 0.053(3) 0.036(3) 0.001(2) 0.022(2) 0.017(2)
C301 0.026(2) 0.027(2) 0.030(2) -0.0004(17) 0.0061(19) 0.0042(18)
C302 0.045(3) 0.032(2) 0.019(2) 0.0031(17) 0.0086(19) 0.015(2)
C303 0.021(2) 0.0179(17) 0.0146(18) 0.0016(14) 0.0076(16) 0.0050(15)
C304 0.020(2) 0.0185(18) 0.0185(19) 0.0027(14) 0.0092(16) 0.0023(15)
C305 0.028(2) 0.0225(19) 0.021(2) 0.0021(15) 0.0102(18) 0.0008(16)
C306 0.027(2) 0.030(2) 0.021(2) -0.0040(17) 0.0049(18) 0.0020(18)
C307 0.026(2) 0.021(2) 0.035(2) -0.0043(17) 0.0099(19) -0.0021(17)
C308 0.024(2) 0.0204(19) 0.029(2) 0.0058(16) 0.0090(18) 0.0052(16)
C309 0.019(2) 0.0194(18) 0.021(2) -0.0009(15) 0.0084(16) 0.0013(15)
C310 0.028(2) 0.021(2) 0.022(2) 0.0070(15) 0.0061(18) 0.0038(16)
C311 0.026(2) 0.026(2) 0.040(3) 0.0037(18) 0.005(2) 0.0078(18)
C312 0.030(3) 0.034(2) 0.030(2) 0.0129(18) 0.0064(19) 0.0002(19)
C401 0.062(4) 0.044(3) 0.085(4) -0.024(3) 0.056(4) -0.022(3)
C402 0.028(3) 0.089(4) 0.039(3) -0.002(3) 0.007(2) 0.001(3)
C403 0.050(4) 0.068(4) 0.074(4) 0.033(3) 0.029(3) 0.025(3)
C404 0.053(4) 0.047(3) 0.057(3) -0.006(3) 0.032(3) -0.007(3)
C405 0.030(3) 0.084(4) 0.028(3) 0.017(2) 0.008(2) 0.008(3)
C406 0.050(4) 0.056(3) 0.100(5) 0.048(3) 0.050(4) 0.031(3)

loop_
_atom_type_symbol
_atom_type_description
_atom_type_scat_dispersion_real
_atom_type_scat_dispersion_imag
_atom_type_scat_source
C C 0.0033 0.0016 'International Tables Vol C Tables 4.2.6.8 and 6.1.1.4'
H H 0.0000 0.0000 'International Tables Vol C Tables 4.2.6.8 and 6.1.1.4'
N N 0.0061 0.0033 'International Tables Vol C Tables 4.2.6.8 and 6.1.1.4'
Si Si 0.0817 0.0704 'International Tables Vol C Tables 4.2.6.8 and 6.1.1.4'
Ni Ni 0.3393 1.1124 'International Tables Vol C Tables 4.2.6.8 and 6.1.1.4'
Br Br -0.2901 2.4595 'International Tables Vol C Tables 4.2.6.8 and 6.1.1.4'

loop_
_geom_angle_atom_site_label_1
_geom_angle_atom_site_label_2
_geom_angle_atom_site_label_3
_geom_angle
N21 Ni N31 90.16(11)
N21 Ni N11 89.96(11)
N31 Ni N11 175.50(10)
N21 Ni C1 96.76(12)
N31 Ni C1 87.66(11)
N11 Ni C1 87.87(11)
N21 Ni Br 118.07(8)
N31 Ni Br 90.53(7)
N11 Ni Br 93.38(7)
C1 Ni Br 145.14(10)
C1 Si1 C101 117.41(17)
C1 Si1 C102 117.88(17)
C101 Si1 C102 104.71(19)
C1 Si1 C103 101.81(15)
C101 Si1 C103 101.50(17)
C102 Si1 C103 112.46(17)
C1 Si2 C202 116.11(16)
C1 Si2 C201 115.97(17)
C202 Si2 C201 106.41(18)
C1 Si2 C203 107.81(15)
C202 Si2 C203 104.74(16)
C201 Si2 C203 104.65(17)
C1 Si3 C302 117.44(16)
C1 Si3 C301 116.68(16)
C302 Si3 C301 104.95(18)
C1 Si3 C303 101.41(16)
C302 Si3 C303 114.66(17)
C301 Si3 C303 100.78(16)
C103 N11 C104 106.7(3)
C103 N11 Ni 118.9(2)
C104 N11 Ni 134.2(2)
C103 N12 C109 108.1(3)
C103 N12 C110 124.1(3)
C109 N12 C110 126.9(3)
C203 N21 C204 107.6(3)
C203 N21 Ni 116.2(2)
C204 N21 Ni 136.2(2)
C203 N22 C209 108.0(3)
C203 N22 C210 125.8(3)
C209 N22 C210 126.2(3)
C303 N31 C304 106.7(3)
C303 N31 Ni 119.0(2)
C304 N31 Ni 134.3(2)
C303 N32 C309 107.2(3)
C303 N32 C310 124.9(3)
C309 N32 C310 127.5(3)
Si2 C1 Si1 117.11(18)
Si2 C1 Si3 114.87(18)
Si1 C1 Si3 116.1(2)
Si2 C1 Ni 100.55(16)
Si1 C1 Ni 103.95(15)
Si3 C1 Ni 100.42(15)
N11 C103 N12 110.6(3)
N11 C103 Si1 116.2(2)
N12 C103 Si1 133.0(3)
C105 C104 N11 130.1(3)
C105 C104 C109 120.7(3)
N11 C104 C109 109.3(3)
C106 C105 C104 117.5(3)
C105 C106 C107 121.7(3)
C108 C107 C106 121.2(3)
C107 C108 C109 117.5(3)
N12 C109 C108 133.4(3)
N12 C109 C104 105.3(3)
C108 C109 C104 121.3(3)
N12 C110 C111 110.5(3)
N12 C110 C112 110.5(3)
C111 C110 C112 113.5(3)
N21 C203 N22 110.2(3)
N21 C203 Si2 118.4(3)
N22 C203 Si2 131.4(2)
N21 C204 C205 130.0(3)
N21 C204 C209 109.1(3)
C205 C204 C209 120.8(3)
C206 C205 C204 117.1(3)
C205 C206 C207 121.6(3)
C208 C207 C206 122.2(4)
C207 C208 C209 117.0(4)
N22 C209 C208 133.7(3)
N22 C209 C204 105.0(3)
C208 C209 C204 121.2(3)
N22 C210 C211 111.3(3)
N22 C210 C212 110.7(3)
C211 C210 C212 112.7(3)
N31 C303 N32 111.5(3)
N31 C303 Si3 113.8(2)
N32 C303 Si3 134.4(3)
C305 C304 N31 130.9(3)
C305 C304 C309 120.4(3)
N31 C304 C309 108.6(3)
C306 C305 C304 117.6(3)
C305 C306 C307 121.7(4)
C308 C307 C306 121.2(3)
C307 C308 C309 117.1(3)
C308 C309 N32 132.3(3)
C308 C309 C304 121.8(3)
N32 C309 C304 105.9(3)
N32 C310 C312 111.3(3)
N32 C310 C311 111.0(3)
C312 C310 C311 112.7(3)
C406 C401 C402 117.6(5)
C403 C402 C401 119.6(5)
C404 C403 C402 120.7(5)
C403 C404 C405 121.1(5)
C404 C405 C406 119.8(5)
C405 C406 C401 121.0(5)

loop_
_geom_bond_atom_site_label_1
_geom_bond_atom_site_label_2
_geom_bond_distance
Ni N21 2.020(3)
Ni N31 2.113(3)
Ni N11 2.124(3)
Ni C1 2.228(3)
Ni Br 2.4575(7)
Si1 C1 1.845(4)
Si1 C101 1.878(4)
Si1 C102 1.885(4)
Si1 C103 1.900(4)
Si2 C1 1.842(4)
Si2 C202 1.878(4)
Si2 C201 1.887(4)
Si2 C203 1.927(4)
Si3 C1 1.850(4)
Si3 C302 1.869(4)
Si3 C301 1.874(4)
Si3 C303 1.909(4)
N11 C103 1.338(4)
N11 C104 1.394(4)
N12 C103 1.376(4)
N12 C109 1.394(4)
N12 C110 1.490(4)
N21 C203 1.332(4)
N21 C204 1.390(4)
N22 C203 1.386(4)
N22 C209 1.400(4)
N22 C210 1.473(4)
N31 C303 1.336(4)
N31 C304 1.400(4)
N32 C303 1.377(4)
N32 C309 1.400(4)
N32 C310 1.475(4)
C104 C105 1.393(5)
C104 C109 1.404(5)
C105 C106 1.386(5)
C106 C107 1.400(5)
C107 C108 1.379(5)
C108 C109 1.398(5)
C110 C111 1.523(5)
C110 C112 1.525(5)
C204 C205 1.406(5)
C204 C209 1.410(5)
C205 C206 1.384(5)
C206 C207 1.399(5)
C207 C208 1.377(5)
C208 C209 1.404(5)
C210 C211 1.528(5)
C210 C212 1.533(5)
C304 C305 1.391(5)
C304 C309 1.411(5)
C305 C306 1.381(5)
C306 C307 1.409(5)
C307 C308 1.380(5)
C308 C309 1.393(5)
C310 C312 1.517(5)
C310 C311 1.523(5)
C401 C406 1.364(7)
C401 C402 1.385(7)
C402 C403 1.362(7)
C403 C404 1.318(7)
C404 C405 1.337(6)
C405 C406 1.354(7)
